data_8102361
loop_
_publ_author_name
'Jian-Hua Qin'
'Ge Song'
'Wei Li'

_publ_section_title
;
 Crystal structure of
 tetraaqua-bis(2-(4-pyridyl)thiazole-4-carboxylate)zinc(II),
 Zn(H2O)4(C9H5O2N2S)2
;
_journal_issue 1
_journal_name_full 'Zeitschrift f\"ur Kristallographie - New Crystal Structures'
_journal_page_first 151
_journal_volume 224
_journal_year 2009
_chemical_formula_sum 'C18 H18 N4 O8 S2 Zn'
_chemical_formula_weight 547.85
_space_group_IT_number 2
_symmetry_cell_setting triclinic
_symmetry_space_group_name_Hall '-P 1'
_symmetry_space_group_name_H-M 'P -1'
_atom_sites_solution_hydrogens geom
_atom_sites_solution_primary direct
_atom_sites_solution_secondary difmap
_audit_creation_method SHELXL-97
_cell_angle_alpha 103.22(2)
_cell_angle_beta 95.21(2)
_cell_angle_gamma 106.72(2)
_cell_formula_units_Z 1
_cell_length_a 6.302(13)
_cell_length_b 6.962(15)
_cell_length_c 12.71(3)
_cell_measurement_reflns_used 1898
_cell_measurement_temperature 298(2)
_cell_measurement_theta_max 27.89
_cell_measurement_theta_min 3.342
_cell_volume 513(2)
_computing_cell_refinement 'Bruker SMART'
_computing_data_collection 'Bruker SMART'
_computing_data_reduction 'Bruker SHELXTL'
_computing_molecular_graphics 'Bruker SHELXTL'
_computing_publication_material 'Bruker SHELXTL'
_computing_structure_refinement 'SHELXL-97 (Sheldrick, 1997)'
_computing_structure_solution 'SHELXS-97 (Sheldrick, 1990)'
_diffrn_ambient_temperature 298(2)
_diffrn_measured_fraction_theta_full 0.919
_diffrn_measured_fraction_theta_max 0.919
_diffrn_measurement_device_type 'CCD area detector'
_diffrn_measurement_method 'phi and omega scans'
_diffrn_radiation_monochromator graphite
_diffrn_radiation_source 'fine-focus sealed tube'
_diffrn_radiation_type MoK\a
_diffrn_radiation_wavelength 0.71073
_diffrn_reflns_av_R_equivalents 0.0579
_diffrn_reflns_av_sigmaI/netI 0.0523
_diffrn_reflns_limit_h_max 6
_diffrn_reflns_limit_h_min -7
_diffrn_reflns_limit_k_max 7
_diffrn_reflns_limit_k_min -8
_diffrn_reflns_limit_l_max 15
_diffrn_reflns_limit_l_min -15
_diffrn_reflns_number 2436
_diffrn_reflns_theta_full 25.01
_diffrn_reflns_theta_max 25.01
_diffrn_reflns_theta_min 1.67
_exptl_absorpt_coefficient_mu 1.460
_exptl_absorpt_correction_T_max 0.9047
_exptl_absorpt_correction_T_min 0.5726
_exptl_absorpt_correction_type multi-scan
_exptl_absorpt_process_details sadabs
_exptl_crystal_density_diffrn 1.775
_exptl_crystal_density_method 'not measured'
_exptl_crystal_F_000 280
_exptl_crystal_size_max 0.43
_exptl_crystal_size_mid 0.14
_exptl_crystal_size_min 0.07
_refine_diff_density_max 2.962
_refine_diff_density_min -1.108
_refine_diff_density_rms 0.250
_refine_ls_extinction_method none
_refine_ls_goodness_of_fit_ref 1.191
_refine_ls_hydrogen_treatment constr
_refine_ls_matrix_type full
_refine_ls_number_parameters 151
_refine_ls_number_reflns 1669
_refine_ls_number_restraints 0
_refine_ls_restrained_S_all 1.191
_refine_ls_R_factor_all 0.1018
_refine_ls_R_factor_gt 0.0954
_refine_ls_shift/su_max 0.000
_refine_ls_shift/su_mean 0.000
_refine_ls_structure_factor_coef Fsqd
_refine_ls_weighting_details 'calc w=1/[\s^2^(Fo^2^)+(0.1980P)^2^+0.0000P] where P=(Fo^2^+2Fc^2^)/3'
_refine_ls_weighting_scheme calc
_refine_ls_wR_factor_gt 0.2521
_refine_ls_wR_factor_ref 0.2620
_reflns_number_gt 1475
_reflns_number_total 1669
_reflns_threshold_expression >2sigma(I)
_cod_data_source_file 1267-2437.cff
_cod_data_source_block A
_cod_depositor_comments
;
The following automatic conversions were performed:
'_symmetry_cell_setting' value 'Triclinic' changed to 'triclinic'
according to '/home/saulius/struct/CIF-dictionaries/cif_core.dic'
dictionary named 'cif_core.dic' version 2.4.1 from 2010-06-29.

Automatic conversion script
Id: cif_fix_enum 1555 2011-01-17 13:19:09Z saulius 
;
_cod_original_cell_volume 512.5(19)
_cod_original_sg_symbol_H-M P-1
_cod_database_code 8102361

loop_
_symmetry_equiv_pos_as_xyz
'x, y, z'
'-x, -y, -z'

loop_
_atom_site_label
_atom_site_type_symbol
_atom_site_fract_x
_atom_site_fract_y
_atom_site_fract_z
_atom_site_U_iso_or_equiv
_atom_site_adp_type
_atom_site_occupancy
_atom_site_symmetry_multiplicity
_atom_site_calc_flag
_atom_site_refinement_flags
_atom_site_disorder_assembly
_atom_site_disorder_group
Zn1 Zn 1.5000 0.5000 0.5000 0.0253(5) Uani 1 2 d S . .
S1 S 1.1854(3) 0.7551(3) 1.06266(14) 0.0310(6) Uani 1 1 d . . .
N1 N 1.6096(10) 0.8083(9) 1.0888(4) 0.0255(13) Uani 1 1 d . . .
N2 N 1.4605(9) 0.5735(9) 0.6686(4) 0.0262(13) Uani 1 1 d . . .
O1 O 1.6594(9) 0.9580(8) 1.3842(4) 0.0338(12) Uani 1 1 d . . .
O2 O 1.9321(9) 0.9996(9) 1.2835(5) 0.0429(14) Uani 1 1 d . . .
O3 O 1.1977(9) 0.2439(8) 0.4733(4) 0.0398(13) Uani 1 1 d . . .
H11 H 1.2189 0.1262 0.4568 0.060 Uiso 1 1 d R . .
H12 H 1.0877 0.2357 0.4266 0.060 Uiso 1 1 d R . .
O4 O 1.3103(10) 0.6913(8) 0.4536(4) 0.0364(12) Uani 1 1 d . . .
H13 H 1.2797 0.7732 0.5063 0.055 Uiso 1 1 d R . .
H14 H 1.3793 0.7677 0.4159 0.055 Uiso 1 1 d R . .
C1 C 1.7307(11) 0.9454(11) 1.2940(5) 0.0247(14) Uani 1 1 d . . .
C2 C 1.5557(12) 0.8622(10) 1.1922(5) 0.0246(14) Uani 1 1 d . . .
C3 C 1.3329(13) 0.8402(11) 1.1917(6) 0.0295(15) Uani 1 1 d . . .
H3 H 1.2700 0.8685 1.2546 0.035 Uiso 1 1 calc R . .
C4 C 1.4323(11) 0.7483(10) 1.0135(5) 0.0243(14) Uani 1 1 d . . .
C5 C 1.2664(12) 0.5577(11) 0.7033(5) 0.0283(15) Uani 1 1 d . . .
H5 H 1.1362 0.5079 0.6511 0.034 Uiso 1 1 calc R . .
C6 C 1.2452(11) 0.6118(12) 0.8145(5) 0.0292(15) Uani 1 1 d . . .
H6 H 1.1047 0.6009 0.8345 0.035 Uiso 1 1 calc R . .
C7 C 1.4379(11) 0.6824(10) 0.8950(5) 0.0238(14) Uani 1 1 d . . .
C8 C 1.6418(12) 0.6958(10) 0.8589(5) 0.0264(14) Uani 1 1 d . . .
H8 H 1.7743 0.7417 0.9093 0.032 Uiso 1 1 calc R . .
C9 C 1.6469(12) 0.6400(11) 0.7469(5) 0.0275(15) Uani 1 1 d . . .
H9 H 1.7850 0.6486 0.7246 0.033 Uiso 1 1 calc R . .

loop_
_atom_site_aniso_label
_atom_site_aniso_U_11
_atom_site_aniso_U_22
_atom_site_aniso_U_33
_atom_site_aniso_U_23
_atom_site_aniso_U_13
_atom_site_aniso_U_12
Zn1 0.0239(7) 0.0308(7) 0.0180(7) 0.0051(4) 0.0000(4) 0.0061(5)
S1 0.0214(10) 0.0402(11) 0.0275(10) 0.0058(7) 0.0004(7) 0.0077(8)
N1 0.024(3) 0.031(3) 0.019(3) 0.007(2) 0.007(2) 0.005(2)
N2 0.024(3) 0.029(3) 0.022(3) 0.008(2) -0.002(2) 0.004(2)
O1 0.039(3) 0.037(3) 0.023(2) 0.010(2) 0.007(2) 0.006(2)
O2 0.027(3) 0.057(3) 0.035(3) 0.009(2) 0.000(2) 0.003(2)
O3 0.045(3) 0.034(3) 0.037(3) 0.013(2) 0.005(2) 0.006(2)
O4 0.046(3) 0.028(3) 0.037(3) 0.009(2) 0.009(2) 0.014(2)
C1 0.027(4) 0.032(3) 0.020(3) 0.010(3) 0.007(3) 0.013(3)
C2 0.029(4) 0.027(3) 0.016(3) 0.008(2) 0.005(3) 0.004(3)
C3 0.034(4) 0.032(4) 0.023(3) 0.006(3) 0.008(3) 0.012(3)
C4 0.027(3) 0.027(3) 0.018(3) 0.004(2) 0.002(3) 0.008(3)
C5 0.021(3) 0.041(4) 0.020(3) 0.006(3) 0.000(3) 0.007(3)
C6 0.021(3) 0.043(4) 0.021(3) 0.011(3) 0.001(3) 0.006(3)
C7 0.027(3) 0.028(3) 0.016(3) 0.010(2) -0.001(3) 0.005(3)
C8 0.026(3) 0.029(3) 0.023(3) 0.005(3) -0.005(3) 0.009(3)
C9 0.025(3) 0.038(4) 0.021(3) 0.011(3) 0.002(3) 0.010(3)

loop_
_atom_type_symbol
_atom_type_description
_atom_type_scat_dispersion_real
_atom_type_scat_dispersion_imag
_atom_type_scat_source
C C 0.0033 0.0016 'International Tables Vol C Tables 4.2.6.8 and 6.1.1.4'
H H 0.0000 0.0000 'International Tables Vol C Tables 4.2.6.8 and 6.1.1.4'
N N 0.0061 0.0033 'International Tables Vol C Tables 4.2.6.8 and 6.1.1.4'
O O 0.0106 0.0060 'International Tables Vol C Tables 4.2.6.8 and 6.1.1.4'
S S 0.1246 0.1234 'International Tables Vol C Tables 4.2.6.8 and 6.1.1.4'
Zn Zn 0.2839 1.4301 'International Tables Vol C Tables 4.2.6.8 and 6.1.1.4'

loop_
_geom_angle_atom_site_label_1
_geom_angle_atom_site_label_2
_geom_angle_atom_site_label_3
_geom_angle
_geom_angle_site_symmetry_1
_geom_angle_site_symmetry_3
_geom_angle_publ_flag
O3 Zn1 O3 180.0 2_866 . ?
O3 Zn1 N2 86.7(2) 2_866 2_866 ?
O3 Zn1 N2 93.3(2) . 2_866 ?
O3 Zn1 N2 93.3(2) 2_866 . ?
O3 Zn1 N2 86.7(2) . . ?
N2 Zn1 N2 180.00(9) 2_866 . ?
O3 Zn1 O4 89.3(3) 2_866 . ?
O3 Zn1 O4 90.7(3) . . ?
N2 Zn1 O4 85.3(2) 2_866 . ?
N2 Zn1 O4 94.7(2) . . ?
O3 Zn1 O4 90.7(3) 2_866 2_866 ?
O3 Zn1 O4 89.3(3) . 2_866 ?
N2 Zn1 O4 94.7(2) 2_866 2_866 ?
N2 Zn1 O4 85.3(2) . 2_866 ?
O4 Zn1 O4 180.0(3) . 2_866 ?
C3 S1 C4 88.8(4) . . ?
C4 N1 C2 111.0(6) . . ?
C5 N2 C9 116.7(6) . . ?
C5 N2 Zn1 124.8(4) . . ?
C9 N2 Zn1 118.5(5) . . ?
Zn1 O3 H11 113.2 . . ?
Zn1 O3 H12 118.5 . . ?
H11 O3 H12 106.3 . . ?
Zn1 O4 H13 115.7 . . ?
Zn1 O4 H14 111.5 . . ?
H13 O4 H14 105.9 . . ?
O2 C1 O1 125.3(7) . . ?
O2 C1 C2 118.2(6) . . ?
O1 C1 C2 116.5(6) . . ?
C3 C2 N1 113.8(6) . . ?
C3 C2 C1 124.1(6) . . ?
N1 C2 C1 122.1(6) . . ?
C2 C3 S1 111.7(5) . . ?
C2 C3 H3 124.1 . . ?
S1 C3 H3 124.1 . . ?
N1 C4 C7 123.4(6) . . ?
N1 C4 S1 114.7(5) . . ?
C7 C4 S1 121.9(5) . . ?
N2 C5 C6 123.8(6) . . ?
N2 C5 H5 118.1 . . ?
C6 C5 H5 118.1 . . ?
C7 C6 C5 119.3(6) . . ?
C7 C6 H6 120.3 . . ?
C5 C6 H6 120.3 . . ?
C8 C7 C6 117.0(6) . . ?
C8 C7 C4 119.9(6) . . ?
C6 C7 C4 123.0(6) . . ?
C7 C8 C9 119.7(6) . . ?
C7 C8 H8 120.2 . . ?
C9 C8 H8 120.2 . . ?
N2 C9 C8 123.5(6) . . ?
N2 C9 H9 118.3 . . ?
C8 C9 H9 118.3 . . ?

loop_
_geom_bond_atom_site_label_1
_geom_bond_atom_site_label_2
_geom_bond_distance
_geom_bond_site_symmetry_2
_geom_bond_publ_flag
Zn1 O3 2.139(6) 2_866 ?
Zn1 O3 2.139(6) . ?
Zn1 N2 2.141(7) 2_866 ?
Zn1 N2 2.141(7) . ?
Zn1 O4 2.168(6) . ?
Zn1 O4 2.168(6) 2_866 ?
S1 C3 1.693(8) . ?
S1 C4 1.738(8) . ?
N1 C4 1.302(9) . ?
N1 C2 1.382(9) . ?
N2 C5 1.321(9) . ?
N2 C9 1.360(9) . ?
O1 C1 1.262(9) . ?
O2 C1 1.245(9) . ?
O3 H11 0.8500 . ?
O3 H12 0.8500 . ?
O4 H13 0.8500 . ?
O4 H14 0.8500 . ?
C1 C2 1.502(10) . ?
C2 C3 1.367(11) . ?
C3 H3 0.9300 . ?
C4 C7 1.478(9) . ?
C5 C6 1.406(10) . ?
C5 H5 0.9300 . ?
C6 C7 1.401(10) . ?
C6 H6 0.9300 . ?
C7 C8 1.388(10) . ?
C8 C9 1.393(10) . ?
C8 H8 0.9300 . ?
C9 H9 0.9300 . ?

loop_
_geom_torsion_atom_site_label_1
_geom_torsion_atom_site_label_2
_geom_torsion_atom_site_label_3
_geom_torsion_atom_site_label_4
_geom_torsion
_geom_torsion_site_symmetry_1
_geom_torsion_site_symmetry_2
_geom_torsion_site_symmetry_3
_geom_torsion_site_symmetry_4
_geom_torsion_publ_flag
O3 Zn1 N2 C5 141.2(6) 2_866 . . . ?
O3 Zn1 N2 C5 -38.8(6) . . . . ?
N2 Zn1 N2 C5 -97(100) 2_866 . . . ?
O4 Zn1 N2 C5 51.7(6) . . . . ?
O4 Zn1 N2 C5 -128.3(6) 2_866 . . . ?
O3 Zn1 N2 C9 -39.3(5) 2_866 . . . ?
O3 Zn1 N2 C9 140.7(5) . . . . ?
N2 Zn1 N2 C9 82(100) 2_866 . . . ?
O4 Zn1 N2 C9 -128.9(5) . . . . ?
O4 Zn1 N2 C9 51.1(5) 2_866 . . . ?
C4 N1 C2 C3 0.1(8) . . . . ?
C4 N1 C2 C1 -177.4(6) . . . . ?
O2 C1 C2 C3 -165.1(7) . . . . ?
O1 C1 C2 C3 13.6(10) . . . . ?
O2 C1 C2 N1 12.2(10) . . . . ?
O1 C1 C2 N1 -169.1(6) . . . . ?
N1 C2 C3 S1 -0.8(8) . . . . ?
C1 C2 C3 S1 176.7(5) . . . . ?
C4 S1 C3 C2 0.9(5) . . . . ?
C2 N1 C4 C7 179.6(6) . . . . ?
C2 N1 C4 S1 0.6(7) . . . . ?
C3 S1 C4 N1 -0.8(5) . . . . ?
C3 S1 C4 C7 -179.9(6) . . . . ?
C9 N2 C5 C6 2.2(11) . . . . ?
Zn1 N2 C5 C6 -178.4(5) . . . . ?
N2 C5 C6 C7 -1.6(11) . . . . ?
C5 C6 C7 C8 0.3(10) . . . . ?
C5 C6 C7 C4 178.2(6) . . . . ?
N1 C4 C7 C8 -4.3(10) . . . . ?
S1 C4 C7 C8 174.7(5) . . . . ?
N1 C4 C7 C6 177.9(7) . . . . ?
S1 C4 C7 C6 -3.1(9) . . . . ?
C6 C7 C8 C9 0.1(10) . . . . ?
C4 C7 C8 C9 -177.9(6) . . . . ?
C5 N2 C9 C8 -1.8(10) . . . . ?
Zn1 N2 C9 C8 178.8(5) . . . . ?
C7 C8 C9 N2 0.7(10) . . . . ?
